data_4031282
loop_
_publ_author_name
'Duan, Shaobo'
'Li, Sanliang'
'Ye, Xinyi'
'Du, Nuan-Nuan'
'Tan, Choon-Hong'
'Jiang, Zhiyong'

_publ_section_title
;
 Enantioselective Synthesis of Dialkylated \a-Hydroxy Carboxylic Acids
 through Asymmetric Phase-Transfer Catalysis.
;
_journal_issue 15
_journal_name_full 'The Journal of organic chemistry'
_journal_page_first 7770
_journal_page_last 7778
_journal_paper_doi 10.1021/acs.joc.5b01081
_journal_volume 80
_journal_year 2015
_chemical_absolute_configuration ad
_chemical_formula_moiety 'C24 H32 Br2 N3 O, Br'
_chemical_formula_sum 'C24 H32 Br3 N3 O'
_chemical_formula_weight 618.26
_chemical_name_systematic
;
 ? 
;
_space_group_crystal_system orthorhombic
_space_group_IT_number 19
_space_group_name_Hall 'P 2ac 2ab'
_space_group_name_H-M_alt 'P 21 21 21'
_symmetry_space_group_name_Hall 'P 2ac 2ab'
_symmetry_space_group_name_H-M 'P 21 21 21'
_atom_sites_solution_hydrogens geom
_atom_sites_solution_primary direct
_atom_sites_solution_secondary difmap
_audit_creation_date 2014-12-03
_audit_creation_method
;
Olex2 1.2
(compiled 2014.11.25 svn.r3098 for OlexSys, GUI svn.r4957)
;
_cell_angle_alpha 90.00
_cell_angle_beta 90.00
_cell_angle_gamma 90.00
_cell_formula_units_Z 4
_cell_length_a 8.1655(3)
_cell_length_b 15.7026(5)
_cell_length_c 20.6676(10)
_cell_measurement_reflns_used 4807
_cell_measurement_temperature 291(2)
_cell_measurement_theta_max 72.2120
_cell_measurement_theta_min 4.2780
_cell_volume 2649.99(18)
_computing_cell_refinement
;
CrysAlisPro, Agilent Technologies,
Version 1.171.36.32 (release 02-08-2013 CrysAlis171 .NET)
(compiled Aug  2 2013,16:46:58)
;
_computing_data_collection
;
CrysAlisPro, Agilent Technologies,
Version 1.171.36.32 (release 02-08-2013 CrysAlis171 .NET)
(compiled Aug  2 2013,16:46:58)
;
_computing_data_reduction
;
CrysAlisPro, Agilent Technologies,
Version 1.171.36.32 (release 02-08-2013 CrysAlis171 .NET)
(compiled Aug  2 2013,16:46:58)
;
_computing_molecular_graphics 'Olex2 (Dolomanov et al., 2009)'
_computing_publication_material 'Olex2 (Dolomanov et al., 2009)'
_computing_structure_refinement 'ShelXL (Sheldrick, 2008)'
_computing_structure_solution 'ShelXS (Sheldrick, 2008)'
_diffrn_ambient_temperature 291.15
_diffrn_detector_area_resol_mean 16.2312
_diffrn_measured_fraction_theta_full 1.000
_diffrn_measured_fraction_theta_max 1.000
_diffrn_measurement_details
;
  1 omega  -19.00   19.00   1.0000    1.0000
omega____ theta____ kappa____ phi______ frames
    -        0.0000   77.0000   30.0000 38

  2 omega   12.00   68.00   1.0000    1.0000
omega____ theta____ kappa____ phi______ frames
    -        0.0000   77.0000 -180.0000 56

  3 omega  -28.00    8.00   1.0000    1.0000
omega____ theta____ kappa____ phi______ frames
    -        0.0000   77.0000 -180.0000 36

  4 omega   75.00  126.00   1.0000    1.2000
omega____ theta____ kappa____ phi______ frames
    -       56.0000   77.0000  120.0000 51

  5 omega   44.00  114.00   1.0000    1.2000
omega____ theta____ kappa____ phi______ frames
    -       56.0000   77.0000  -30.0000 70

  6 omega   34.00  121.00   1.0000    1.2000
omega____ theta____ kappa____ phi______ frames
    -       56.0000   77.0000   90.0000 87

  7 omega   29.00   90.00   1.0000    1.2000
omega____ theta____ kappa____ phi______ frames
    -       56.0000   77.0000 -120.0000 61

  8 omega  102.00  133.00   1.0000    3.0000
omega____ theta____ kappa____ phi______ frames
    -      112.0000   77.0000  -60.0000 31

  9 omega   87.00  156.00   1.0000    3.0000
omega____ theta____ kappa____ phi______ frames
    -      112.0000   77.0000  150.0000 69

 10 omega  137.00  175.00   1.0000    3.0000
omega____ theta____ kappa____ phi______ frames
    -      112.0000   77.0000  120.0000 38

 11 omega  103.00  171.00   1.0000    3.0000
omega____ theta____ kappa____ phi______ frames
    -      112.0000   77.0000 -150.0000 68

 12 omega   92.00  173.00   1.0000    3.0000
omega____ theta____ kappa____ phi______ frames
    -      112.0000   77.0000 -120.0000 81

 13 omega   91.00  178.00   1.0000    3.0000
omega____ theta____ kappa____ phi______ frames
    -      112.0000   77.0000  -90.0000 87

 14 omega   94.00  177.00   1.0000    3.0000
omega____ theta____ kappa____ phi______ frames
    -      112.0000   77.0000   30.0000 83
;
_diffrn_measurement_device_type 'Xcalibur, Eos, Gemini'
_diffrn_measurement_method '\w scans'
_diffrn_orient_matrix_UB_11 -0.0751216000
_diffrn_orient_matrix_UB_12 0.0898370000
_diffrn_orient_matrix_UB_13 0.0050297000
_diffrn_orient_matrix_UB_21 0.1141384000
_diffrn_orient_matrix_UB_22 0.0204317000
_diffrn_orient_matrix_UB_23 0.0572428000
_diffrn_orient_matrix_UB_31 0.1300568000
_diffrn_orient_matrix_UB_32 0.0339254000
_diffrn_orient_matrix_UB_33 -0.0474057000
_diffrn_radiation_monochromator graphite
_diffrn_radiation_type CuK\a
_diffrn_radiation_wavelength 1.54184
_diffrn_reflns_av_R_equivalents 0.0238
_diffrn_reflns_av_unetI/netI 0.0351
_diffrn_reflns_limit_h_max 9
_diffrn_reflns_limit_h_min -9
_diffrn_reflns_limit_k_max 18
_diffrn_reflns_limit_k_min -18
_diffrn_reflns_limit_l_max 24
_diffrn_reflns_limit_l_min -24
_diffrn_reflns_number 9159
_diffrn_reflns_theta_full 67.07
_diffrn_reflns_theta_max 67.07
_diffrn_reflns_theta_min 3.53
_diffrn_source 'Enhance (Cu) X-ray Source'
_exptl_absorpt_coefficient_mu 5.796
_exptl_absorpt_correction_T_max 1.00000
_exptl_absorpt_correction_T_min 0.85635
_exptl_absorpt_correction_type multi-scan
_exptl_absorpt_process_details
;
CrysAlisPro, Agilent Technologies,
Version 1.171.36.32 (release 02-08-2013 CrysAlis171 .NET)
(compiled Aug  2 2013,16:46:58)
Empirical absorption correction using spherical harmonics,
 implemented in SCALE3 ABSPACK scaling algorithm.
;
_exptl_crystal_colour
;
;
_exptl_crystal_density_diffrn 1.550
_exptl_crystal_density_method 'not measured'
_exptl_crystal_description
;
;
_exptl_crystal_F_000 1240
_exptl_crystal_size_max 0.2
_exptl_crystal_size_mid 0.2
_exptl_crystal_size_min 0.18
_refine_diff_density_max 0.425
_refine_diff_density_min -0.405
_refine_diff_density_rms 0.055
_refine_ls_abs_structure_details 'Flack H D (1983), Acta Cryst. A39, 876-881'
_refine_ls_abs_structure_Flack -0.02(2)
_refine_ls_extinction_coef 0.00237(8)
_refine_ls_extinction_expression Fc^*^=kFc[1+0.001xFc^2^\l^3^/sin(2\q)]^-1/4^
_refine_ls_extinction_method SHELXL
_refine_ls_goodness_of_fit_ref 1.035
_refine_ls_hydrogen_treatment mixed
_refine_ls_matrix_type full
_refine_ls_number_parameters 292
_refine_ls_number_reflns 4734
_refine_ls_number_restraints 14
_refine_ls_restrained_S_all 1.034
_refine_ls_R_factor_all 0.0330
_refine_ls_R_factor_gt 0.0305
_refine_ls_shift/su_max 0.001
_refine_ls_shift/su_mean 0.000
_refine_ls_structure_factor_coef Fsqd
_refine_ls_weighting_details 'calc w=1/[\s^2^(Fo^2^)+(0.0352P)^2^+0.6322P] where P=(Fo^2^+2Fc^2^)/3'
_refine_ls_weighting_scheme calc
_refine_ls_wR_factor_gt 0.0740
_refine_ls_wR_factor_ref 0.0758
_reflns_number_gt 4472
_reflns_number_total 4734
_reflns_threshold_expression >2sigma(I)
_cod_data_source_file jo5b01081_si_002.cif
_cod_data_source_block dscatbr
_cod_depositor_comments 'Adding full bibliography for 4031281--4031282.cif.'
_cod_original_cell_volume 2649.99(19)
_cod_database_code 4031282
_chemical_oxdiff_formula C20H20N4O4Br1
_reflns_odcompleteness_completeness 99.93
_reflns_odcompleteness_iscentric 1
_reflns_odcompleteness_theta 66.97
_olex2_refinement_description
;
1. Fixed Uiso
 At 1.2 times of:
  All C(H) groups, All C(H,H) groups
 At 1.5 times of:
  All C(H,H,H) groups
2. Restrained distances
 H2-N2
 0.82 with sigma of 0.02
 N1-H1
 0.82 with sigma of 0.02
3. Uiso/Uaniso restraints and constraints
Uanis(O1) \\sim Ueq, Uanis(Br2) \\sim Ueq: with sigma of 0.01 and sigma for
terminal atoms of 0.02
4.a Ternary CH refined with riding coordinates:
 C8(H8)
4.b Secondary CH2 refined with riding coordinates:
 C13(H13A,H13B), C14(H14A,H14B), C15(H15A,H15B), C16(H16A,H16B), C17(H17A,
 H17B), C18(H18A,H18B)
4.c Aromatic/amide H refined with riding coordinates:
 C1(H1A), C3(H3), C5(H5), C20(H20), C21(H21), C22(H22), C23(H23), C24(H24)
4.d Idealised Me refined as rotating group:
 C10(H10A,H10B,H10C), C11(H11A,H11B,H11C), C12(H12A,H12B,H12C)
;
_olex2_submission_special_instructions 'No special instructions were received'

loop_
_space_group_symop_id
_space_group_symop_operation_xyz
1 'x, y, z'
2 '-x+1/2, -y, z+1/2'
3 'x+1/2, -y+1/2, -z'
4 '-x, y+1/2, -z+1/2'

loop_
_atom_site_label
_atom_site_type_symbol
_atom_site_fract_x
_atom_site_fract_y
_atom_site_fract_z
_atom_site_U_iso_or_equiv
_atom_site_adp_type
_atom_site_occupancy
_atom_site_calc_flag
_atom_site_refinement_flags_posn
_atom_site_refinement_flags_adp
Br1 Br 0.36955(6) 0.31814(3) 0.57011(2) 0.05905(13) Uani 1 d . .
Br2 Br 0.21938(7) 0.67059(3) 0.57203(2) 0.06400(14) Uani 1 d . U
O1 O 0.5771(4) 0.67016(17) 0.37739(14) 0.0550(7) Uani 1 d . U
N1 N 0.5790(4) 0.5262(2) 0.39196(16) 0.0443(7) Uani 1 d D .
H1 H 0.624(6) 0.488(2) 0.373(2) 0.063(15) Uiso 1 d D .
N2 N 0.7356(4) 0.58813(18) 0.31178(14) 0.0374(6) Uani 1 d D .
H2 H 0.769(5) 0.5400(15) 0.3100(19) 0.039(10) Uiso 1 d D .
N3 N 0.6660(3) 0.7207(2) 0.20145(15) 0.0410(7) Uani 1 d . .
C1 C 0.4756(4) 0.4388(2) 0.47667(17) 0.0386(7) Uani 1 d . .
H1A H 0.5263 0.3921 0.4576 0.046 Uiso 1 calc R .
C2 C 0.3878(4) 0.4292(2) 0.53291(18) 0.0412(8) Uani 1 d . .
C3 C 0.3100(5) 0.4956(2) 0.56326(19) 0.0466(9) Uani 1 d . .
H3 H 0.2501 0.4877 0.6011 0.056 Uiso 1 calc R .
C4 C 0.3252(4) 0.5744(2) 0.53482(18) 0.0435(8) Uani 1 d . .
C5 C 0.4115(4) 0.5881(2) 0.47840(17) 0.0389(7) Uani 1 d . .
H5 H 0.4183 0.6424 0.4606 0.047 Uiso 1 calc R .
C6 C 0.4880(4) 0.5195(2) 0.44851(17) 0.0367(7) Uani 1 d . .
C7 C 0.6281(4) 0.5998(2) 0.36256(16) 0.0362(7) Uani 1 d . .
C8 C 0.8444(4) 0.6579(2) 0.29404(16) 0.0357(7) Uani 1 d . .
H8 H 0.8117 0.7074 0.3199 0.043 Uiso 1 calc R .
C9 C 1.0265(4) 0.6371(3) 0.3124(2) 0.0479(9) Uani 1 d . .
C10 C 1.0292(6) 0.6029(4) 0.3819(2) 0.0712(15) Uani 1 d . .
H10A H 1.1406 0.5948 0.3954 0.107 Uiso 1 calc GR .
H10B H 0.9723 0.5494 0.3835 0.107 Uiso 1 calc GR .
H10C H 0.9765 0.6429 0.4101 0.107 Uiso 1 calc GR .
C11 C 1.1272(6) 0.7199(3) 0.3109(3) 0.0783(17) Uani 1 d . .
H11A H 1.0726 0.7627 0.3361 0.117 Uiso 1 calc GR .
H11B H 1.1377 0.7392 0.2670 0.117 Uiso 1 calc GR .
H11C H 1.2339 0.7094 0.3287 0.117 Uiso 1 calc GR .
C12 C 1.1022(6) 0.5715(4) 0.2664(3) 0.0755(15) Uani 1 d . .
H12A H 1.1077 0.5949 0.2235 0.113 Uiso 1 calc GR .
H12B H 1.0357 0.5210 0.2659 0.113 Uiso 1 calc GR .
H12C H 1.2105 0.5573 0.2809 0.113 Uiso 1 calc GR .
C13 C 0.8292(4) 0.6838(2) 0.22286(16) 0.0373(7) Uani 1 d . .
H13A H 0.9137 0.7255 0.2136 0.045 Uiso 1 calc R .
H13B H 0.8519 0.6341 0.1965 0.045 Uiso 1 calc R .
C14 C 0.5973(4) 0.7857(3) 0.2486(2) 0.0480(9) Uani 1 d . .
H14A H 0.4844 0.7993 0.2383 0.058 Uiso 1 calc R .
H14B H 0.6027 0.7646 0.2927 0.058 Uiso 1 calc R .
C15 C 0.7063(6) 0.8628(3) 0.2400(2) 0.0627(11) Uani 1 d . .
H15A H 0.8029 0.8585 0.2671 0.075 Uiso 1 calc R .
H15B H 0.6479 0.9146 0.2508 0.075 Uiso 1 calc R .
C16 C 0.7529(5) 0.8616(3) 0.1684(2) 0.0622(11) Uani 1 d . .
H16A H 0.6998 0.9080 0.1456 0.075 Uiso 1 calc R .
H16B H 0.8705 0.8673 0.1633 0.075 Uiso 1 calc R .
C17 C 0.6951(5) 0.7761(3) 0.1419(2) 0.0535(10) Uani 1 d . .
H17A H 0.7778 0.7510 0.1142 0.064 Uiso 1 calc R .
H17B H 0.5947 0.7828 0.1173 0.064 Uiso 1 calc R .
C18 C 0.5372(4) 0.6527(3) 0.18814(19) 0.0472(9) Uani 1 d . .
H18A H 0.5107 0.6244 0.2286 0.057 Uiso 1 calc R .
H18B H 0.4384 0.6804 0.1728 0.057 Uiso 1 calc R .
C19 C 0.5873(5) 0.5860(3) 0.1393(2) 0.0548(10) Uani 1 d . .
C20 C 0.5761(6) 0.6016(4) 0.0728(2) 0.0699(13) Uani 1 d . .
H20 H 0.5395 0.6542 0.0579 0.084 Uiso 1 calc R .
C21 C 0.6199(8) 0.5384(5) 0.0289(3) 0.0881(19) Uani 1 d . .
H21 H 0.6138 0.5494 -0.0153 0.106 Uiso 1 calc R .
C22 C 0.6709(8) 0.4614(5) 0.0494(3) 0.097(2) Uani 1 d . .
H22 H 0.6986 0.4196 0.0194 0.117 Uiso 1 calc R .
C23 C 0.6823(8) 0.4442(4) 0.1145(4) 0.094(2) Uani 1 d . .
H23 H 0.7185 0.3913 0.1288 0.113 Uiso 1 calc R .
C24 C 0.6390(7) 0.5071(3) 0.1590(3) 0.0721(13) Uani 1 d . .
H24 H 0.6454 0.4952 0.2030 0.086 Uiso 1 calc R .
Br3 Br 0.78374(6) 0.36485(3) 0.33431(2) 0.05480(13) Uani 1 d . .

loop_
_atom_site_aniso_label
_atom_site_aniso_U_11
_atom_site_aniso_U_22
_atom_site_aniso_U_33
_atom_site_aniso_U_23
_atom_site_aniso_U_13
_atom_site_aniso_U_12
Br1 0.0651(3) 0.0526(2) 0.0594(2) 0.0195(2) 0.0091(2) -0.0052(2)
Br2 0.0744(3) 0.0578(2) 0.0598(3) -0.0153(2) 0.0239(2) 0.0010(2)
O1 0.0681(17) 0.0358(13) 0.0611(16) 0.0038(13) 0.0294(14) -0.0014(13)
N1 0.0544(19) 0.0343(15) 0.0441(18) 0.0014(14) 0.0141(14) -0.0013(14)
N2 0.0396(16) 0.0337(14) 0.0389(14) 0.0021(12) 0.0057(12) -0.0025(12)
N3 0.0335(15) 0.0492(16) 0.0403(16) 0.0116(13) -0.0012(12) -0.0011(13)
C1 0.0398(18) 0.0379(17) 0.0381(18) -0.0007(15) 0.0012(15) -0.0034(14)
C2 0.0402(18) 0.0393(17) 0.044(2) 0.0127(15) -0.0009(16) -0.0103(15)
C3 0.048(2) 0.053(2) 0.0383(19) 0.0011(16) 0.0097(17) -0.0093(17)
C4 0.042(2) 0.048(2) 0.0400(19) -0.0109(16) 0.0094(15) -0.0031(15)
C5 0.0429(18) 0.0365(17) 0.0374(17) -0.0031(14) 0.0064(15) -0.0052(14)
C6 0.0350(16) 0.0403(16) 0.0347(17) -0.0003(14) 0.0028(13) -0.0062(14)
C7 0.0365(17) 0.0372(17) 0.0348(16) -0.0006(14) -0.0010(15) -0.0033(15)
C8 0.0325(16) 0.0378(17) 0.0369(17) 0.0086(14) -0.0002(13) -0.0034(13)
C9 0.0366(18) 0.058(2) 0.050(2) 0.0194(19) -0.0065(16) -0.0049(18)
C10 0.058(3) 0.094(4) 0.061(3) 0.028(3) -0.026(2) -0.012(3)
C11 0.050(2) 0.087(3) 0.099(4) 0.042(3) -0.028(3) -0.030(3)
C12 0.047(3) 0.089(4) 0.091(4) 0.017(3) 0.005(3) 0.022(2)
C13 0.0287(16) 0.0434(17) 0.0398(17) 0.0095(15) 0.0000(13) -0.0022(14)
C14 0.0363(18) 0.051(2) 0.057(2) 0.0092(19) -0.0015(17) 0.0091(16)
C15 0.060(2) 0.051(2) 0.077(3) 0.007(2) -0.001(2) 0.000(2)
C16 0.052(2) 0.059(2) 0.075(3) 0.030(2) -0.008(2) -0.003(2)
C17 0.045(2) 0.068(2) 0.047(2) 0.0273(19) -0.0066(17) -0.002(2)
C18 0.0310(17) 0.063(2) 0.047(2) 0.0102(18) -0.0024(14) -0.0079(16)
C19 0.041(2) 0.073(3) 0.051(2) -0.002(2) -0.0031(17) -0.015(2)
C20 0.059(3) 0.097(4) 0.053(2) -0.004(3) -0.004(2) -0.019(3)
C21 0.084(4) 0.118(5) 0.062(3) -0.017(3) 0.009(3) -0.032(4)
C22 0.087(5) 0.118(5) 0.088(4) -0.046(4) 0.020(3) -0.030(4)
C23 0.087(5) 0.078(4) 0.118(5) -0.025(4) -0.011(4) -0.008(3)
C24 0.074(3) 0.073(3) 0.070(3) -0.010(3) -0.009(3) -0.013(3)
Br3 0.0517(2) 0.0426(2) 0.0701(3) -0.01089(19) 0.0021(2) 0.00246(19)

loop_
_atom_type_symbol
_atom_type_description
_atom_type_scat_dispersion_real
_atom_type_scat_dispersion_imag
_atom_type_scat_source
C C 0.0181 0.0091 'International Tables Vol C Tables 4.2.6.8 and 6.1.1.4'
H H 0.0000 0.0000 'International Tables Vol C Tables 4.2.6.8 and 6.1.1.4'
Br Br -0.6763 1.2805 'International Tables Vol C Tables 4.2.6.8 and 6.1.1.4'
N N 0.0311 0.0180 'International Tables Vol C Tables 4.2.6.8 and 6.1.1.4'
O O 0.0492 0.0322 'International Tables Vol C Tables 4.2.6.8 and 6.1.1.4'

loop_
_geom_angle_atom_site_label_1
_geom_angle_atom_site_label_2
_geom_angle_atom_site_label_3
_geom_angle
C6 N1 H1 127(4)
C7 N1 H1 106(4)
C7 N1 C6 126.5(3)
C7 N2 H2 112(3)
C7 N2 C8 118.6(3)
C8 N2 H2 119(3)
C13 N3 C14 113.1(3)
C13 N3 C17 108.4(3)
C13 N3 C18 113.0(3)
C14 N3 C17 101.1(3)
C14 N3 C18 109.4(3)
C18 N3 C17 111.2(3)
C2 C1 H1A 120.4
C2 C1 C6 119.3(3)
C6 C1 H1A 120.4
C1 C2 Br1 118.7(3)
C3 C2 Br1 118.2(3)
C3 C2 C1 123.1(3)
C2 C3 H3 121.8
C2 C3 C4 116.5(3)
C4 C3 H3 121.8
C3 C4 Br2 120.0(3)
C3 C4 C5 123.2(3)
C5 C4 Br2 116.7(3)
C4 C5 H5 120.5
C4 C5 C6 119.0(3)
C6 C5 H5 120.5
N1 C6 C1 117.2(3)
N1 C6 C5 123.8(3)
C5 C6 C1 119.0(3)
O1 C7 N1 123.7(3)
O1 C7 N2 121.9(3)
N1 C7 N2 114.4(3)
N2 C8 H8 107.0
N2 C8 C9 111.1(3)
N2 C8 C13 113.1(3)
C9 C8 H8 107.0
C13 C8 H8 107.0
C13 C8 C9 111.4(3)
C10 C9 C8 108.2(3)
C10 C9 C11 107.9(4)
C11 C9 C8 109.0(3)
C12 C9 C8 111.9(3)
C12 C9 C10 109.8(4)
C12 C9 C11 109.9(4)
C9 C10 H10A 109.5
C9 C10 H10B 109.5
C9 C10 H10C 109.5
H10A C10 H10B 109.5
H10A C10 H10C 109.5
H10B C10 H10C 109.5
C9 C11 H11A 109.5
C9 C11 H11B 109.5
C9 C11 H11C 109.5
H11A C11 H11B 109.5
H11A C11 H11C 109.5
H11B C11 H11C 109.5
C9 C12 H12A 109.5
C9 C12 H12B 109.5
C9 C12 H12C 109.5
H12A C12 H12B 109.5
H12A C12 H12C 109.5
H12B C12 H12C 109.5
N3 C13 C8 116.9(3)
N3 C13 H13A 108.1
N3 C13 H13B 108.1
C8 C13 H13A 108.1
C8 C13 H13B 108.1
H13A C13 H13B 107.3
N3 C14 H14A 110.9
N3 C14 H14B 110.9
H14A C14 H14B 108.9
C15 C14 N3 104.2(3)
C15 C14 H14A 110.9
C15 C14 H14B 110.9
C14 C15 H15A 110.8
C14 C15 H15B 110.8
C14 C15 C16 104.5(4)
H15A C15 H15B 108.9
C16 C15 H15A 110.8
C16 C15 H15B 110.8
C15 C16 H16A 110.5
C15 C16 H16B 110.5
H16A C16 H16B 108.7
C17 C16 C15 106.3(3)
C17 C16 H16A 110.5
C17 C16 H16B 110.5
N3 C17 H17A 110.7
N3 C17 H17B 110.7
C16 C17 N3 105.1(3)
C16 C17 H17A 110.7
C16 C17 H17B 110.7
H17A C17 H17B 108.8
N3 C18 H18A 108.6
N3 C18 H18B 108.6
H18A C18 H18B 107.5
C19 C18 N3 114.8(3)
C19 C18 H18A 108.6
C19 C18 H18B 108.6
C20 C19 C18 121.1(5)
C24 C19 C18 120.8(4)
C24 C19 C20 118.1(5)
C19 C20 H20 120.1
C21 C20 C19 119.9(6)
C21 C20 H20 120.1
C20 C21 H21 119.5
C22 C21 C20 121.0(6)
C22 C21 H21 119.5
C21 C22 H22 119.9
C21 C22 C23 120.3(6)
C23 C22 H22 119.9
C22 C23 H23 120.3
C22 C23 C24 119.3(7)
C24 C23 H23 120.3
C19 C24 C23 121.5(6)
C19 C24 H24 119.2
C23 C24 H24 119.2

loop_
_geom_bond_atom_site_label_1
_geom_bond_atom_site_label_2
_geom_bond_distance
Br1 C2 1.912(3)
Br2 C4 1.903(4)
O1 C7 1.220(4)
N1 H1 0.806(19)
N1 C6 1.389(5)
N1 C7 1.366(5)
N2 H2 0.804(19)
N2 C7 1.380(5)
N2 C8 1.458(4)
N3 C13 1.519(4)
N3 C14 1.519(5)
N3 C17 1.525(4)
N3 C18 1.524(5)
C1 H1A 0.9300
C1 C2 1.374(5)
C1 C6 1.398(5)
C2 C3 1.372(5)
C3 H3 0.9300
C3 C4 1.376(5)
C4 C5 1.379(5)
C5 H5 0.9300
C5 C6 1.390(5)
C8 H8 0.9800
C8 C9 1.569(5)
C8 C13 1.531(4)
C9 C10 1.534(5)
C9 C11 1.538(6)
C9 C12 1.533(7)
C10 H10A 0.9600
C10 H10B 0.9600
C10 H10C 0.9600
C11 H11A 0.9600
C11 H11B 0.9600
C11 H11C 0.9600
C12 H12A 0.9600
C12 H12B 0.9600
C12 H12C 0.9600
C13 H13A 0.9700
C13 H13B 0.9700
C14 H14A 0.9700
C14 H14B 0.9700
C14 C15 1.512(6)
C15 H15A 0.9700
C15 H15B 0.9700
C15 C16 1.529(7)
C16 H16A 0.9700
C16 H16B 0.9700
C16 C17 1.525(6)
C17 H17A 0.9700
C17 H17B 0.9700
C18 H18A 0.9700
C18 H18B 0.9700
C18 C19 1.510(6)
C19 C20 1.401(7)
C19 C24 1.370(7)
C20 H20 0.9300
C20 C21 1.392(8)
C21 H21 0.9300
C21 C22 1.347(11)
C22 H22 0.9300
C22 C23 1.376(9)
C23 H23 0.9300
C23 C24 1.394(8)
C24 H24 0.9300

loop_
_geom_hbond_atom_site_label_D
_geom_hbond_atom_site_label_H
_geom_hbond_atom_site_label_A
_geom_hbond_distance_DH
_geom_hbond_distance_HA
_geom_hbond_distance_DA
_geom_hbond_angle_DHA
N1 H1 Br3 0.806(19) 2.46(2) 3.261(3) 170(5)
N2 H2 Br3 0.804(19) 2.80(2) 3.559(3) 158(4)

loop_
_geom_torsion_atom_site_label_1
_geom_torsion_atom_site_label_2
_geom_torsion_atom_site_label_3
_geom_torsion_atom_site_label_4
_geom_torsion
Br1 C2 C3 C4 -179.6(3)
Br2 C4 C5 C6 -178.6(3)
N2 C8 C9 C10 -47.1(5)
N2 C8 C9 C11 -164.2(4)
N2 C8 C9 C12 74.0(4)
N2 C8 C13 N3 64.6(4)
N3 C14 C15 C16 33.4(4)
N3 C18 C19 C20 -81.3(5)
N3 C18 C19 C24 101.3(5)
C1 C2 C3 C4 -0.7(6)
C2 C1 C6 N1 179.6(3)
C2 C1 C6 C5 0.3(5)
C2 C3 C4 Br2 179.0(3)
C2 C3 C4 C5 0.7(6)
C3 C4 C5 C6 -0.3(6)
C4 C5 C6 N1 -179.5(3)
C4 C5 C6 C1 -0.2(5)
C6 N1 C7 O1 -11.4(6)
C6 N1 C7 N2 171.7(3)
C6 C1 C2 Br1 179.1(3)
C6 C1 C2 C3 0.2(6)
C7 N1 C6 C1 -168.8(4)
C7 N1 C6 C5 10.4(6)
C7 N2 C8 C9 109.5(4)
C7 N2 C8 C13 -124.4(3)
C8 N2 C7 O1 27.2(5)
C8 N2 C7 N1 -155.8(3)
C9 C8 C13 N3 -169.5(3)
C13 N3 C14 C15 72.2(4)
C13 N3 C17 C16 -82.3(4)
C13 N3 C18 C19 -55.6(4)
C13 C8 C9 C10 -174.1(4)
C13 C8 C9 C11 68.8(5)
C13 C8 C9 C12 -53.0(4)
C14 N3 C13 C8 44.4(4)
C14 N3 C17 C16 36.9(4)
C14 N3 C18 C19 177.3(3)
C14 C15 C16 C17 -10.0(4)
C15 C16 C17 N3 -16.9(4)
C17 N3 C13 C8 155.6(3)
C17 N3 C14 C15 -43.5(4)
C17 N3 C18 C19 66.6(4)
C18 N3 C13 C8 -80.6(4)
C18 N3 C14 C15 -160.9(3)
C18 N3 C17 C16 152.9(3)
C18 C19 C20 C21 -178.6(4)
C18 C19 C24 C23 178.6(5)
C19 C20 C21 C22 1.0(9)
C20 C19 C24 C23 1.1(8)
C20 C21 C22 C23 -0.7(10)
C21 C22 C23 C24 0.6(10)
C22 C23 C24 C19 -0.8(9)
C24 C19 C20 C21 -1.2(7)
